data_2217969
loop_
_publ_author_name
'Song, Wen-Dong'
'Gu, Chang-Sheng'
'Hao, Xiao-Min'
'Yan, Jian-Bin'

_publ_section_title
Bis(1<i>H</i>-benzimidazole-\k<i>N</i>^3^)bis(4-methylbenzoato-<i>{\k</i>}^2^<i>O</i>,<i>O</i>')cobalt(II)
_journal_coeditor_code NG2407
_journal_issue 4
_journal_name_full 'Acta Crystallographica Section E'
_journal_page_first m522
_journal_paper_doi 10.1107/S1600536808005722
_journal_volume 64
_journal_year 2008
_chemical_formula_iupac '[Co (C8 H7 O2)2 (C7 H6 N2)2]'
_chemical_formula_moiety 'C30 H26 Co N4 O4'
_chemical_formula_sum 'C30 H26 Co N4 O4'
_chemical_formula_weight 565.48
_chemical_name_systematic
;
Bis(1<i>H</i>-benzimidazole-\k<i>N</i>^3^)bis(4-methylbenzoato-
\k^2^<i>O</i>,<i>O</i>')cobalt(II)
;
_space_group_IT_number 14
_symmetry_cell_setting monoclinic
_symmetry_space_group_name_Hall '-P 2yn'
_symmetry_space_group_name_H-M 'P 1 21/n 1'
_atom_sites_solution_hydrogens geom
_atom_sites_solution_primary direct
_atom_sites_solution_secondary difmap
_audit_creation_method SHELXL-97
_cell_angle_alpha 90.00
_cell_angle_beta 107.0200(10)
_cell_angle_gamma 90.00
_cell_formula_units_Z 4
_cell_length_a 13.3209(4)
_cell_length_b 14.5129(4)
_cell_length_c 15.2656(4)
_cell_measurement_reflns_used 3500
_cell_measurement_temperature 296(2)
_cell_measurement_theta_max 28.00
_cell_measurement_theta_min 1.35
_cell_volume 2821.96(14)
_computing_cell_refinement 'SAINT (Bruker, 2004)'
_computing_data_collection 'APEX2 (Bruker, 2004)'
_computing_data_reduction 'SAINT (Bruker, 2004)'
_computing_molecular_graphics 'SHELXTL-XP (Sheldrick, 2008)'
_computing_publication_material 'SHELXTL-XP (Sheldrick, 2008)'
_computing_structure_refinement 'SHELXL97 (Sheldrick, 2008)'
_computing_structure_solution 'SHELXS97 (Sheldrick, 2008)'
_diffrn_ambient_temperature 296(2)
_diffrn_measured_fraction_theta_full 0.986
_diffrn_measured_fraction_theta_max 0.986
_diffrn_measurement_device_type 'Bruker APEXII area-detector diffractometer'
_diffrn_measurement_method '\f and \w scan'
_diffrn_radiation_monochromator graphite
_diffrn_radiation_source 'fine-focus sealed tube'
_diffrn_radiation_type MoK\a
_diffrn_radiation_wavelength 0.71073
_diffrn_reflns_av_R_equivalents 0.0624
_diffrn_reflns_av_sigmaI/netI 0.0493
_diffrn_reflns_limit_h_max 17
_diffrn_reflns_limit_h_min -17
_diffrn_reflns_limit_k_max 18
_diffrn_reflns_limit_k_min -18
_diffrn_reflns_limit_l_max 19
_diffrn_reflns_limit_l_min -19
_diffrn_reflns_number 36127
_diffrn_reflns_theta_full 27.50
_diffrn_reflns_theta_max 27.50
_diffrn_reflns_theta_min 1.98
_diffrn_standards_interval_count 0
_diffrn_standards_interval_time 0
_diffrn_standards_number 0
_exptl_absorpt_coefficient_mu 0.649
_exptl_absorpt_correction_T_max 0.8494
_exptl_absorpt_correction_T_min 0.8047
_exptl_absorpt_correction_type multi-scan
_exptl_absorpt_process_details '(SADABS; Sheldrick, 1996)'
_exptl_crystal_colour colorless
_exptl_crystal_density_diffrn 1.331
_exptl_crystal_density_method 'not measured'
_exptl_crystal_description block
_exptl_crystal_F_000 1172
_exptl_crystal_size_max 0.35
_exptl_crystal_size_mid 0.32
_exptl_crystal_size_min 0.26
_refine_diff_density_max 0.602
_refine_diff_density_min -0.333
_refine_ls_extinction_method none
_refine_ls_goodness_of_fit_ref 1.046
_refine_ls_hydrogen_treatment constr
_refine_ls_matrix_type full
_refine_ls_number_parameters 354
_refine_ls_number_reflns 6400
_refine_ls_number_restraints 0
_refine_ls_restrained_S_all 1.046
_refine_ls_R_factor_all 0.0807
_refine_ls_R_factor_gt 0.0496
_refine_ls_shift/su_max 0.001
_refine_ls_shift/su_mean 0.000
_refine_ls_structure_factor_coef Fsqd
_refine_ls_weighting_details 'calc w=1/[\s^2^(Fo^2^)+(0.0376P)^2^+3.4284P] where P=(Fo^2^+2Fc^2^)/3'
_refine_ls_weighting_scheme calc
_refine_ls_wR_factor_gt 0.1102
_refine_ls_wR_factor_ref 0.1246
_reflns_number_gt 4431
_reflns_number_total 6400
_reflns_threshold_expression I>2\s(I)
_cod_data_source_file ng2407.cif
_cod_data_source_block I
_cod_original_cell_volume 2821.97(14)
_cod_original_sg_symbol_H-M P21/n
_cod_database_code 2217969
_cod_database_fobs_code 2217969

loop_
_symmetry_equiv_pos_as_xyz
'x, y, z'
'-x+1/2, y+1/2, -z+1/2'
'-x, -y, -z'
'x-1/2, -y-1/2, z-1/2'

loop_
_atom_site_type_symbol
_atom_site_label
_atom_site_fract_x
_atom_site_fract_y
_atom_site_fract_z
_atom_site_U_iso_or_equiv
_atom_site_adp_type
_atom_site_calc_flag
_atom_site_refinement_flags
_atom_site_occupancy
C C1 0.8899(2) 0.68421(19) 0.14187(19) 0.0312(6) Uani d . 1
C C2 0.9812(2) 0.69664(19) 0.10609(19) 0.0330(6) Uani d . 1
C C3 1.0312(3) 0.7819(2) 0.1119(2) 0.0445(8) Uani d . 1
H H3 1.0065 0.8321 0.1373 0.053 Uiso calc R 1
C C4 1.1174(3) 0.7916(2) 0.0798(3) 0.0531(9) Uani d . 1
H H4 1.1504 0.8486 0.0845 0.064 Uiso calc R 1
C C5 1.1560(3) 0.7186(2) 0.0409(2) 0.0443(8) Uani d . 1
C C6 1.1059(3) 0.6346(2) 0.0354(2) 0.0462(8) Uani d . 1
H H6 1.1310 0.5845 0.0102 0.055 Uiso calc R 1
C C7 1.0195(3) 0.6235(2) 0.0665(2) 0.0403(7) Uani d . 1
H H7 0.9864 0.5665 0.0609 0.048 Uiso calc R 1
C C8 1.2497(3) 0.7308(3) 0.0059(3) 0.0640(11) Uani d . 1
H H8A 1.2699 0.6722 -0.0126 0.096 Uiso calc R 1
H H8B 1.3070 0.7561 0.0536 0.096 Uiso calc R 1
H H8C 1.2320 0.7720 -0.0456 0.096 Uiso calc R 1
C C9 0.7811(2) 0.58438(18) 0.3444(2) 0.0301(6) Uani d . 1
C C10 0.7966(2) 0.52426(18) 0.42681(19) 0.0318(6) Uani d . 1
C C11 0.7287(3) 0.4538(2) 0.4289(2) 0.0462(8) Uani d . 1
H H11 0.6711 0.4430 0.3781 0.055 Uiso calc R 1
C C12 0.7449(3) 0.3984(2) 0.5059(2) 0.0538(10) Uani d . 1
H H12 0.6978 0.3511 0.5061 0.065 Uiso calc R 1
C C13 0.8299(3) 0.4123(2) 0.5826(2) 0.0414(7) Uani d . 1
C C14 0.8973(3) 0.4815(3) 0.5790(2) 0.0566(10) Uani d . 1
H H14 0.9557 0.4916 0.6292 0.068 Uiso calc R 1
C C15 0.8818(3) 0.5371(2) 0.5031(2) 0.0543(10) Uani d . 1
H H15 0.9294 0.5841 0.5033 0.065 Uiso calc R 1
C C16 0.8501(3) 0.3510(3) 0.6659(2) 0.0603(10) Uani d . 1
H H16A 0.9244 0.3438 0.6930 0.090 Uiso calc R 1
H H16B 0.8188 0.2917 0.6481 0.090 Uiso calc R 1
H H16C 0.8199 0.3784 0.7096 0.090 Uiso calc R 1
C C17 0.6908(2) 0.87357(19) 0.2698(2) 0.0348(7) Uani d . 1
H H17 0.7554 0.8953 0.2669 0.042 Uiso calc R 1
C C18 0.5341(2) 0.8715(2) 0.2899(2) 0.0372(7) Uani d . 1
C C19 0.5603(2) 0.7845(2) 0.2655(2) 0.0356(7) Uani d . 1
C C20 0.4904(3) 0.7117(2) 0.2553(3) 0.0589(10) Uani d . 1
H H20 0.5074 0.6532 0.2392 0.071 Uiso calc R 1
C C21 0.3955(4) 0.7290(3) 0.2696(4) 0.0806(15) Uani d . 1
H H21 0.3471 0.6813 0.2628 0.097 Uiso calc R 1
C C22 0.3697(3) 0.8165(3) 0.2944(3) 0.0742(13) Uani d . 1
H H22 0.3048 0.8256 0.3044 0.089 Uiso calc R 1
C C23 0.4375(3) 0.8892(3) 0.3041(3) 0.0550(10) Uani d . 1
H H23 0.4198 0.9478 0.3196 0.066 Uiso calc R 1
C C24 0.5534(3) 0.7473(2) 0.0435(2) 0.0411(8) Uani d . 1
H H24 0.5471 0.7972 0.0797 0.049 Uiso calc R 1
C C25 0.5272(2) 0.6580(2) -0.0758(2) 0.0368(7) Uani d . 1
C C26 0.4969(3) 0.6177(2) -0.1616(2) 0.0509(9) Uani d . 1
H H26 0.4460 0.6443 -0.2103 0.061 Uiso calc R 1
C C27 0.5453(4) 0.5368(3) -0.1715(3) 0.0814(16) Uani d . 1
H H27 0.5275 0.5077 -0.2282 0.098 Uiso calc R 1
C C28 0.6212(4) 0.4971(3) -0.0973(3) 0.0939(19) Uani d . 1
H H28 0.6522 0.4419 -0.1061 0.113 Uiso calc R 1
C C29 0.6513(3) 0.5373(2) -0.0118(3) 0.0689(13) Uani d . 1
H H29 0.7010 0.5099 0.0371 0.083 Uiso calc R 1
C C30 0.6042(2) 0.6207(2) -0.0017(2) 0.0381(7) Uani d . 1
Co Co1 0.73145(3) 0.68195(2) 0.20032(3) 0.02980(12) Uani d . 1
N N1 0.61978(19) 0.67861(16) 0.07391(16) 0.0346(6) Uani d . 1
N N2 0.4965(2) 0.73853(18) -0.04404(17) 0.0387(6) Uani d . 1
H H2 0.4494 0.7762 -0.0747 0.046 Uiso calc R 1
N N3 0.65969(19) 0.78738(15) 0.25232(16) 0.0326(5) Uani d . 1
N N4 0.6196(2) 0.92647(16) 0.29238(17) 0.0377(6) Uani d . 1
H H4A 0.6260 0.9841 0.3059 0.045 Uiso calc R 1
O O1 0.85066(16) 0.75360(13) 0.17053(14) 0.0347(5) Uani d . 1
O O2 0.85031(16) 0.60520(13) 0.14347(14) 0.0359(5) Uani d . 1
O O3 0.70607(16) 0.56763(13) 0.27254(13) 0.0340(5) Uani d . 1
O O4 0.84150(16) 0.65163(13) 0.34567(13) 0.0368(5) Uani d . 1

loop_
_atom_site_aniso_label
_atom_site_aniso_U_11
_atom_site_aniso_U_22
_atom_site_aniso_U_33
_atom_site_aniso_U_12
_atom_site_aniso_U_13
_atom_site_aniso_U_23
C1 0.0313(15) 0.0250(13) 0.0310(14) 0.0020(12) -0.0005(12) 0.0031(12)
C2 0.0346(16) 0.0307(15) 0.0292(14) 0.0034(12) 0.0023(12) 0.0058(12)
C3 0.050(2) 0.0316(16) 0.055(2) -0.0030(15) 0.0202(17) -0.0036(15)
C4 0.054(2) 0.0427(19) 0.064(2) -0.0119(17) 0.0201(19) 0.0022(17)
C5 0.0439(19) 0.0492(19) 0.0397(18) 0.0022(16) 0.0121(15) 0.0085(15)
C6 0.053(2) 0.0419(18) 0.046(2) 0.0054(16) 0.0173(17) 0.0019(15)
C7 0.0444(19) 0.0323(16) 0.0425(18) -0.0010(14) 0.0103(15) 0.0012(14)
C8 0.064(3) 0.071(3) 0.066(3) -0.006(2) 0.032(2) 0.007(2)
C9 0.0304(15) 0.0238(13) 0.0333(15) -0.0010(12) 0.0050(12) -0.0068(12)
C10 0.0366(17) 0.0252(14) 0.0302(15) 0.0003(12) 0.0047(13) -0.0019(12)
C11 0.048(2) 0.0497(19) 0.0348(17) -0.0165(16) 0.0026(15) -0.0002(15)
C12 0.063(2) 0.053(2) 0.0426(19) -0.0238(18) 0.0107(18) 0.0033(17)
C13 0.0453(19) 0.0419(17) 0.0364(17) 0.0000(15) 0.0112(15) 0.0043(14)
C14 0.059(2) 0.055(2) 0.0392(19) -0.0156(19) -0.0111(17) 0.0093(17)
C15 0.054(2) 0.047(2) 0.045(2) -0.0251(17) -0.0123(17) 0.0124(16)
C16 0.075(3) 0.064(2) 0.041(2) -0.006(2) 0.0161(19) 0.0134(18)
C17 0.0373(17) 0.0269(14) 0.0374(16) -0.0011(13) 0.0066(14) 0.0012(12)
C18 0.0403(18) 0.0321(16) 0.0371(17) 0.0006(13) 0.0080(14) -0.0054(13)
C19 0.0363(17) 0.0309(15) 0.0372(16) -0.0009(13) 0.0070(14) -0.0039(13)
C20 0.060(2) 0.0373(18) 0.085(3) -0.0164(17) 0.030(2) -0.0177(19)
C21 0.062(3) 0.062(3) 0.132(4) -0.028(2) 0.050(3) -0.028(3)
C22 0.054(3) 0.074(3) 0.106(4) -0.012(2) 0.041(3) -0.025(3)
C23 0.047(2) 0.050(2) 0.067(2) 0.0048(17) 0.0159(19) -0.0165(18)
C24 0.0419(19) 0.0420(17) 0.0359(17) 0.0160(15) 0.0057(14) 0.0024(14)
C25 0.0305(16) 0.0295(15) 0.0418(17) -0.0006(12) -0.0029(14) 0.0042(13)
C26 0.054(2) 0.0337(17) 0.0445(19) 0.0019(16) -0.0171(16) 0.0004(15)
C27 0.110(4) 0.041(2) 0.057(2) 0.020(2) -0.032(2) -0.0226(19)
C28 0.120(4) 0.043(2) 0.073(3) 0.042(2) -0.042(3) -0.027(2)
C29 0.079(3) 0.0350(18) 0.060(2) 0.0212(19) -0.031(2) -0.0129(17)
C30 0.0364(17) 0.0276(14) 0.0386(17) -0.0007(13) -0.0071(14) -0.0009(13)
Co1 0.0307(2) 0.02232(18) 0.0311(2) 0.00253(17) 0.00082(16) -0.00087(16)
N1 0.0317(13) 0.0303(12) 0.0337(13) 0.0065(11) -0.0030(11) 0.0002(11)
N2 0.0334(15) 0.0429(15) 0.0342(14) 0.0135(12) 0.0008(11) 0.0033(12)
N3 0.0365(14) 0.0233(11) 0.0354(13) -0.0015(10) 0.0065(11) -0.0023(10)
N4 0.0419(15) 0.0210(12) 0.0471(16) 0.0001(11) 0.0083(12) -0.0047(11)
O1 0.0374(12) 0.0251(10) 0.0383(11) 0.0017(9) 0.0062(9) 0.0001(9)
O2 0.0367(12) 0.0245(10) 0.0426(12) 0.0000(9) 0.0054(10) 0.0026(9)
O3 0.0352(12) 0.0277(10) 0.0308(11) -0.0015(9) -0.0033(9) -0.0016(8)
O4 0.0385(12) 0.0314(10) 0.0323(11) -0.0073(9) -0.0027(9) 0.0016(9)

loop_
_atom_type_symbol
_atom_type_description
_atom_type_scat_dispersion_real
_atom_type_scat_dispersion_imag
_atom_type_scat_source
C C 0.0033 0.0016 'International Tables Vol C Tables 4.2.6.8 and 6.1.1.4'
H H 0.0000 0.0000 'International Tables Vol C Tables 4.2.6.8 and 6.1.1.4'
N N 0.0061 0.0033 'International Tables Vol C Tables 4.2.6.8 and 6.1.1.4'
O O 0.0106 0.0060 'International Tables Vol C Tables 4.2.6.8 and 6.1.1.4'
Co Co 0.3494 0.9721 'International Tables Vol C Tables 4.2.6.8 and 6.1.1.4'

loop_
_geom_angle_atom_site_label_1
_geom_angle_atom_site_label_2
_geom_angle_atom_site_label_3
_geom_angle
O2 C1 O1 119.7(3)
O2 C1 C2 120.6(3)
O1 C1 C2 119.7(2)
C7 C2 C3 118.3(3)
C7 C2 C1 120.8(3)
C3 C2 C1 120.8(3)
C4 C3 C2 120.0(3)
C4 C3 H3 120.0
C2 C3 H3 120.0
C3 C4 C5 121.7(3)
C3 C4 H4 119.2
C5 C4 H4 119.2
C6 C5 C4 117.9(3)
C6 C5 C8 121.3(3)
C4 C5 C8 120.8(3)
C7 C6 C5 121.4(3)
C7 C6 H6 119.3
C5 C6 H6 119.3
C6 C7 C2 120.7(3)
C6 C7 H7 119.6
C2 C7 H7 119.6
C5 C8 H8A 109.5
C5 C8 H8B 109.5
H8A C8 H8B 109.5
C5 C8 H8C 109.5
H8A C8 H8C 109.5
H8B C8 H8C 109.5
O4 C9 O3 119.8(3)
O4 C9 C10 120.6(3)
O3 C9 C10 119.7(2)
C11 C10 C15 117.8(3)
C11 C10 C9 121.6(3)
C15 C10 C9 120.6(3)
C10 C11 C12 120.7(3)
C10 C11 H11 119.6
C12 C11 H11 119.6
C13 C12 C11 121.2(3)
C13 C12 H12 119.4
C11 C12 H12 119.4
C14 C13 C12 117.4(3)
C14 C13 C16 120.8(3)
C12 C13 C16 121.7(3)
C13 C14 C15 121.9(3)
C13 C14 H14 119.0
C15 C14 H14 119.0
C14 C15 C10 121.0(3)
C14 C15 H15 119.5
C10 C15 H15 119.5
C13 C16 H16A 109.5
C13 C16 H16B 109.5
H16A C16 H16B 109.5
C13 C16 H16C 109.5
H16A C16 H16C 109.5
H16B C16 H16C 109.5
N3 C17 N4 113.0(3)
N3 C17 H17 123.5
N4 C17 H17 123.5
N4 C18 C19 105.2(3)
N4 C18 C23 133.0(3)
C19 C18 C23 121.8(3)
C18 C19 C20 120.6(3)
C18 C19 N3 109.5(3)
C20 C19 N3 129.8(3)
C21 C20 C19 117.6(3)
C21 C20 H20 121.2
C19 C20 H20 121.2
C20 C21 C22 121.5(4)
C20 C21 H21 119.2
C22 C21 H21 119.2
C23 C22 C21 121.6(4)
C23 C22 H22 119.2
C21 C22 H22 119.2
C22 C23 C18 116.9(3)
C22 C23 H23 121.6
C18 C23 H23 121.6
N1 C24 N2 113.9(3)
N1 C24 H24 123.0
N2 C24 H24 123.0
N2 C25 C26 131.3(3)
N2 C25 C30 105.6(3)
C26 C25 C30 123.1(3)
C27 C26 C25 116.8(3)
C27 C26 H26 121.6
C25 C26 H26 121.6
C26 C27 C28 121.0(3)
C26 C27 H27 119.5
C28 C27 H27 119.5
C29 C28 C27 122.2(4)
C29 C28 H28 118.9
C27 C28 H28 118.9
C28 C29 C30 117.2(3)
C28 C29 H29 121.4
C30 C29 H29 121.4
C29 C30 C25 119.8(3)
C29 C30 N1 130.8(3)
C25 C30 N1 109.4(3)
O1 Co1 N1 101.36(9)
O1 Co1 O3 141.11(8)
N1 Co1 O3 107.06(9)
O1 Co1 N3 100.55(9)
N1 Co1 N3 95.05(10)
O3 Co1 N3 102.76(9)
O1 Co1 O2 60.06(7)
N1 Co1 O2 91.33(9)
O3 Co1 O2 92.89(7)
N3 Co1 O2 160.49(8)
O1 Co1 O4 89.70(8)
N1 Co1 O4 166.53(9)
O3 Co1 O4 59.64(7)
N3 Co1 O4 90.39(9)
O2 Co1 O4 87.53(7)
C24 N1 C30 104.0(2)
C24 N1 Co1 122.4(2)
C30 N1 Co1 132.88(19)
C24 N2 C25 107.1(2)
C24 N2 H2 126.5
C25 N2 H2 126.5
C17 N3 C19 104.7(2)
C17 N3 Co1 128.5(2)
C19 N3 Co1 126.41(19)
C17 N4 C18 107.6(2)
C17 N4 H4A 126.2
C18 N4 H4A 126.2
C1 O1 Co1 95.61(17)
C1 O2 Co1 84.59(16)
C9 O3 Co1 95.55(17)
C9 O4 Co1 84.87(16)

loop_
_geom_bond_atom_site_label_1
_geom_bond_atom_site_label_2
_geom_bond_distance
C1 O2 1.265(3)
C1 O1 1.270(3)
C1 C2 1.482(4)
C2 C7 1.391(4)
C2 C3 1.395(4)
C3 C4 1.381(5)
C3 H3 0.9300
C4 C5 1.385(5)
C4 H4 0.9300
C5 C6 1.381(5)
C5 C8 1.505(5)
C6 C7 1.376(4)
C6 H6 0.9300
C7 H7 0.9300
C8 H8A 0.9600
C8 H8B 0.9600
C8 H8C 0.9600
C9 O4 1.262(3)
C9 O3 1.273(3)
C9 C10 1.494(4)
C10 C11 1.373(4)
C10 C15 1.380(4)
C11 C12 1.389(5)
C11 H11 0.9300
C12 C13 1.384(5)
C12 H12 0.9300
C13 C14 1.359(5)
C13 C16 1.511(4)
C14 C15 1.377(5)
C14 H14 0.9300
C15 H15 0.9300
C16 H16A 0.9600
C16 H16B 0.9600
C16 H16C 0.9600
C17 N3 1.320(4)
C17 N4 1.341(4)
C17 H17 0.9300
C18 N4 1.382(4)
C18 C19 1.390(4)
C18 C23 1.390(5)
C19 C20 1.387(4)
C19 N3 1.397(4)
C20 C21 1.367(5)
C20 H20 0.9300
C21 C22 1.397(6)
C21 H21 0.9300
C22 C23 1.369(5)
C22 H22 0.9300
C23 H23 0.9300
C24 N1 1.323(4)
C24 N2 1.335(4)
C24 H24 0.9300
C25 N2 1.372(4)
C25 C26 1.383(4)
C25 C30 1.395(4)
C26 C27 1.369(5)
C26 H26 0.9300
C27 C28 1.402(5)
C27 H27 0.9300
C28 C29 1.378(5)
C28 H28 0.9300
C29 C30 1.391(4)
C29 H29 0.9300
C30 N1 1.394(4)
Co1 O1 2.057(2)
Co1 N1 2.064(2)
Co1 O3 2.074(2)
Co1 N3 2.081(2)
Co1 O2 2.303(2)
Co1 O4 2.316(2)
N2 H2 0.8600
N4 H4A 0.8600

loop_
_geom_hbond_atom_site_label_D
_geom_hbond_atom_site_label_H
_geom_hbond_atom_site_label_A
_geom_hbond_site_symmetry_A
_geom_hbond_distance_DH
_geom_hbond_distance_HA
_geom_hbond_distance_DA
_geom_hbond_angle_DHA
N2 H2 O4 4_575 0.86 1.90 2.757(3) 172.9
N4 H4A O2 2_655 0.86 1.91 2.760(3) 170.4
